data_2105234
loop_
_publ_author_name
'Briggs, Naomi E. B.'
'Kennedy, Alan R.'
'Morrison, Catriona A.'

_publ_section_title
;
 42 salt forms of tyramine: structural comparison and the occurrence of
 hydrate formation
;
_journal_issue 4
_journal_name_full 'Acta Crystallographica Section B'
_journal_page_first 453
_journal_page_last 464
_journal_paper_doi 10.1107/S0108768112026456
_journal_volume 68
_journal_year 2012
_chemical_formula_sum 'C15 H17 N O4'
_chemical_formula_weight 275.30
_space_group_IT_number 2
_symmetry_cell_setting triclinic
_symmetry_space_group_name_Hall '-P 1'
_symmetry_space_group_name_H-M 'P -1'
_atom_sites_solution_hydrogens geom
_atom_sites_solution_primary direct
_atom_sites_solution_secondary difmap
_audit_creation_method SHELXL-97
_cell_angle_alpha 76.300(2)
_cell_angle_beta 86.480(2)
_cell_angle_gamma 84.892(2)
_cell_formula_units_Z 8
_cell_length_a 9.9745(2)
_cell_length_b 15.1624(4)
_cell_length_c 18.6406(4)
_cell_measurement_reflns_used 13613
_cell_measurement_temperature 123(2)
_cell_measurement_theta_max 29.0763
_cell_measurement_theta_min 2.7345
_cell_volume 2725.70(11)
_computing_structure_refinement 'SHELXL-97 (Sheldrick, 1997)'
_diffrn_ambient_temperature 123(2)
_diffrn_measured_fraction_theta_full 0.991
_diffrn_measured_fraction_theta_max 0.991
_diffrn_measurement_device_type 'Oxford Diffraction Gemini S'
_diffrn_measurement_method 'omega scans'
_diffrn_radiation_monochromator graphite
_diffrn_radiation_source 'fine-focus sealed tube'
_diffrn_radiation_type MoK\a
_diffrn_radiation_wavelength 0.71073
_diffrn_reflns_av_R_equivalents 0.0298
_diffrn_reflns_av_sigmaI/netI 0.0513
_diffrn_reflns_limit_h_max 12
_diffrn_reflns_limit_h_min -12
_diffrn_reflns_limit_k_max 19
_diffrn_reflns_limit_k_min -19
_diffrn_reflns_limit_l_max 23
_diffrn_reflns_limit_l_min -23
_diffrn_reflns_number 40898
_diffrn_reflns_theta_full 27.00
_diffrn_reflns_theta_max 27.00
_diffrn_reflns_theta_min 2.74
_exptl_absorpt_coefficient_mu 0.098
_exptl_absorpt_correction_T_max 1.00000
_exptl_absorpt_correction_T_min 0.92653
_exptl_absorpt_correction_type multi-scan
_exptl_absorpt_process_details
;
CrysAlisPro, Oxford Diffraction Ltd.,
Version 1.171.33.52 (release 06-11-2009 CrysAlis171 .NET)
(compiled Nov  6 2009,16:24:50)
Empirical absorption correction using spherical harmonics,
 implemented in SCALE3 ABSPACK scaling algorithm.
;
_exptl_crystal_colour colourless
_exptl_crystal_density_diffrn 1.342
_exptl_crystal_density_method 'not measured'
_exptl_crystal_description lath
_exptl_crystal_F_000 1168
_exptl_crystal_size_max 0.20
_exptl_crystal_size_mid 0.10
_exptl_crystal_size_min 0.05
_refine_diff_density_max 0.193
_refine_diff_density_min -0.229
_refine_ls_extinction_method none
_refine_ls_goodness_of_fit_ref 0.885
_refine_ls_hydrogen_treatment mixed
_refine_ls_matrix_type full
_refine_ls_number_parameters 807
_refine_ls_number_reflns 11800
_refine_ls_number_restraints 40
_refine_ls_restrained_S_all 0.886
_refine_ls_R_factor_all 0.0723
_refine_ls_R_factor_gt 0.0364
_refine_ls_shift/su_max 0.001
_refine_ls_shift/su_mean 0.000
_refine_ls_structure_factor_coef Fsqd
_refine_ls_weighting_details 'calc w=1/[\s^2^(Fo^2^)+(0.0395P)^2^+0.0000P] where P=(Fo^2^+2Fc^2^)/3'
_refine_ls_weighting_scheme calc
_refine_ls_wR_factor_gt 0.0734
_refine_ls_wR_factor_ref 0.0794
_reflns_number_gt 7453
_reflns_number_total 11800
_reflns_threshold_expression I>2/s(I)
_cod_data_source_file ry5045.cif
_cod_data_source_block tyr4hb
_cod_original_sg_symbol_H-M P-1
_cod_database_code 2105234

loop_
_symmetry_equiv_pos_as_xyz
'x, y, z'
'-x, -y, -z'

loop_
_atom_site_type_symbol
_atom_site_label
_atom_site_fract_x
_atom_site_fract_y
_atom_site_fract_z
_atom_site_U_iso_or_equiv
_atom_site_adp_type
_atom_site_calc_flag
_atom_site_refinement_flags
_atom_site_occupancy
_atom_site_symmetry_multiplicity
_atom_site_disorder_assembly
_atom_site_disorder_group
O O1 0.63558(10) 0.17055(7) 0.28091(5) 0.0268(2) Uani d . 1 1 . .
H H1H 0.6006 0.2125 0.2479 0.040 Uiso calc R 1 1 . .
O O2 0.37229(10) 0.36966(8) 0.68222(5) 0.0357(3) Uani d . 1 1 . .
H H2H 0.2892 0.3810 0.6894 0.054 Uiso calc R 1 1 . .
O O3 -0.11801(10) 0.31108(7) 0.21412(5) 0.0295(2) Uani d . 1 1 . .
H H3H -0.0788 0.2698 0.2459 0.044 Uiso calc R 1 1 . .
O O4 0.13124(9) 0.12293(7) -0.19056(5) 0.0273(2) Uani d . 1 1 . .
H H4H 0.2142 0.1148 -0.2001 0.041 Uiso calc R 1 1 . .
O O5 -0.00299(9) 0.16975(6) 0.30408(5) 0.0240(2) Uani d . 1 1 . .
O O6 -0.04019(9) 0.06798(6) 0.40985(5) 0.0215(2) Uani d . 1 1 . .
O O7 -0.05811(11) 0.42074(7) 0.53606(6) 0.0301(3) Uani d D 1 1 . .
H H7H -0.033(3) 0.397(2) 0.5836(11) 0.045 Uiso d PD 0.50 1 . .
H H7J -0.034(3) 0.4719(16) 0.5114(18) 0.045 Uiso d PD 0.50 1 . .
O O8 0.54827(9) -0.16810(6) 0.18343(5) 0.0216(2) Uani d . 1 1 . .
O O9 0.63308(9) -0.09644(6) 0.25950(5) 0.0237(2) Uani d . 1 1 . .
O O10 0.00349(8) -0.05956(6) 0.34378(5) 0.0185(2) Uani d . 1 1 . .
H H10H -0.0027 -0.0164 0.3652 0.028 Uiso calc R 1 1 . .
O O11 0.54016(10) 0.42857(6) 0.09293(5) 0.0247(2) Uani d . 1 1 . .
O O12 0.52651(10) 0.31625(6) 0.19381(5) 0.0241(2) Uani d . 1 1 . .
O O13 0.56839(11) 0.09349(6) -0.05737(5) 0.0284(2) Uani d . 1 1 . .
H H13H 0.5478 0.1201 -0.1006 0.043 Uiso calc R 1 1 . .
O O16 0.48865(9) 0.54500(6) 0.16983(5) 0.0206(2) Uani d . 1 1 . .
H H16H 0.4963 0.5049 0.1452 0.031 Uiso calc R 1 1 . .
N N1 0.18686(12) 0.19549(9) 0.63421(6) 0.0195(3) Uani d D 1 1 . .
H H3N 0.2492(14) 0.1681(10) 0.6705(7) 0.034 Uiso d D 1 1 . .
N N2 0.66663(15) 0.40950(10) 0.27295(7) 0.0258(3) Uani d D 1 1 . .
H H5N 0.6075(15) 0.3825(11) 0.2494(9) 0.053 Uiso d D 1 1 . .
N N3 0.31547(13) 0.32117(9) -0.14951(7) 0.0198(3) Uani d . 1 1 . .
N N4 -0.13922(14) 0.07601(9) 0.22373(6) 0.0219(3) Uani d . 1 1 . .
C C1 0.38883(14) 0.12768(8) 0.47303(7) 0.0198(3) Uani d . 1 1 . .
C C2 0.52722(14) 0.10844(9) 0.47540(7) 0.0214(3) Uani d . 1 1 . .
H H2 0.5669 0.0853 0.5218 0.026 Uiso calc R 1 1 . .
C C3 0.60896(13) 0.12227(9) 0.41138(7) 0.0207(3) Uani d . 1 1 . .
H H3 0.7035 0.1080 0.4140 0.025 Uiso calc R 1 1 . .
C C4 0.55185(13) 0.15697(9) 0.34354(7) 0.0185(3) Uani d . 1 1 . .
C C5 0.41370(14) 0.17716(9) 0.33982(8) 0.0228(3) Uani d . 1 1 . .
H H5 0.3743 0.2010 0.2934 0.027 Uiso calc R 1 1 . .
C C6 0.33360(14) 0.16232(9) 0.40437(7) 0.0227(3) Uani d . 1 1 . .
H H6 0.2390 0.1761 0.4016 0.027 Uiso calc R 1 1 . .
C C7 0.30026(14) 0.11486(9) 0.54318(8) 0.0246(3) Uani d . 1 1 . .
H H7A 0.3513 0.0774 0.5851 0.029 Uiso calc R 1 1 . .
H H7B 0.2210 0.0825 0.5376 0.029 Uiso calc R 1 1 . .
C C8 0.25380(13) 0.20665(9) 0.55896(7) 0.0193(3) Uani d . 1 1 . .
H H8A 0.3322 0.2433 0.5556 0.023 Uiso calc R 1 1 . .
H H8B 0.1898 0.2397 0.5214 0.023 Uiso calc R 1 1 . .
C C9 0.46689(13) 0.39410(9) 0.45751(7) 0.0187(3) Uani d . 1 1 . .
C C10 0.55165(13) 0.34376(9) 0.51129(7) 0.0209(3) Uani d . 1 1 . .
H H10 0.6329 0.3139 0.4967 0.025 Uiso calc R 1 1 . .
C C11 0.52000(13) 0.33618(9) 0.58595(7) 0.0233(3) Uani d . 1 1 . .
H H11 0.5797 0.3018 0.6219 0.028 Uiso calc R 1 1 . .
C C12 0.40113(14) 0.37884(9) 0.60802(7) 0.0214(3) Uani d . 1 1 . .
C C13 0.31509(13) 0.42901(9) 0.55491(7) 0.0199(3) Uani d . 1 1 . .
H H13 0.2333 0.4582 0.5696 0.024 Uiso calc R 1 1 . .
C C14 0.34833(13) 0.43652(9) 0.48077(7) 0.0198(3) Uani d . 1 1 . .
H H14 0.2889 0.4714 0.4449 0.024 Uiso calc R 1 1 . .
C C15 0.49773(14) 0.40512(10) 0.37551(7) 0.0246(3) Uani d . 1 1 . .
H H15A 0.4400 0.3663 0.3569 0.030 Uiso calc R 1 1 . .
H H15B 0.4732 0.4691 0.3501 0.030 Uiso calc R 1 1 . .
C C16 0.64265(13) 0.38111(9) 0.35478(7) 0.0206(3) Uani d . 1 1 . .
H H16A 0.7027 0.4122 0.3795 0.025 Uiso calc R 1 1 . .
H H16B 0.6638 0.3146 0.3717 0.025 Uiso calc R 1 1 . .
C C17 0.12031(13) 0.37199(9) 0.01981(7) 0.0195(3) Uani d . 1 1 . .
C C18 0.17848(14) 0.33205(9) 0.08648(8) 0.0232(3) Uani d . 1 1 . .
H H18 0.2733 0.3187 0.0874 0.028 Uiso calc R 1 1 . .
C C19 0.10154(14) 0.31115(9) 0.15193(8) 0.0235(3) Uani d . 1 1 . .
H H19 0.1433 0.2839 0.1972 0.028 Uiso calc R 1 1 . .
C C20 -0.03706(14) 0.33042(9) 0.15074(7) 0.0207(3) Uani d . 1 1 . .
C C21 -0.09755(13) 0.37006(9) 0.08468(7) 0.0211(3) Uani d . 1 1 . .
H H21 -0.1924 0.3835 0.0838 0.025 Uiso calc R 1 1 . .
C C22 -0.01889(14) 0.38999(9) 0.01983(7) 0.0211(3) Uani d . 1 1 . .
H H22 -0.0609 0.4165 -0.0255 0.025 Uiso calc R 1 1 . .
C C23 0.20555(14) 0.39125(9) -0.05124(7) 0.0239(3) Uani d . 1 1 . .
H H23A 0.2877 0.4195 -0.0437 0.029 Uiso calc R 1 1 . .
H H23B 0.1543 0.4345 -0.0903 0.029 Uiso calc R 1 1 . .
C C24 0.24471(13) 0.30330(9) -0.07533(7) 0.0200(3) Uani d . 1 1 . .
H H24A 0.3043 0.2630 -0.0387 0.024 Uiso calc R 1 1 . .
H H24B 0.1628 0.2716 -0.0770 0.024 Uiso calc R 1 1 . .
C C25 0.05190(13) 0.10189(9) 0.03552(7) 0.0175(3) Uani d . 1 1 . .
C C26 0.17542(13) 0.06885(9) 0.00969(7) 0.0189(3) Uani d . 1 1 . .
H H26 0.2413 0.0403 0.0442 0.023 Uiso calc R 1 1 . .
C C27 0.20500(13) 0.07633(9) -0.06478(7) 0.0186(3) Uani d . 1 1 . .
H H27 0.2905 0.0537 -0.0810 0.022 Uiso calc R 1 1 . .
C C28 0.10929(13) 0.11711(9) -0.11580(7) 0.0194(3) Uani d . 1 1 . .
C C29 -0.01397(13) 0.15177(9) -0.09164(7) 0.0225(3) Uani d . 1 1 . .
H H29 -0.0793 0.1808 -0.1263 0.027 Uiso calc R 1 1 . .
C C30 -0.04181(13) 0.14402(9) -0.01653(7) 0.0209(3) Uani d . 1 1 . .
H H30 -0.1265 0.1680 -0.0004 0.025 Uiso calc R 1 1 . .
C C31 0.02495(13) 0.08827(9) 0.11825(7) 0.0210(3) Uani d . 1 1 . .
H H31A 0.0817 0.1279 0.1366 0.025 Uiso calc R 1 1 . .
H H31B 0.0532 0.0244 0.1423 0.025 Uiso calc R 1 1 . .
C C32 -0.12078(13) 0.10854(9) 0.14175(7) 0.0187(3) Uani d . 1 1 . .
H H32A -0.1451 0.1749 0.1270 0.022 Uiso calc R 1 1 . .
H H32B -0.1807 0.0776 0.1169 0.022 Uiso calc R 1 1 . .
C C33 -0.03760(12) 0.22203(9) 0.41534(7) 0.0169(3) Uani d . 1 1 . .
C C34 -0.08537(13) 0.20348(9) 0.48860(7) 0.0190(3) Uani d . 1 1 . .
H H34 -0.1124 0.1445 0.5115 0.023 Uiso calc R 1 1 . .
C C35 -0.09393(13) 0.27024(9) 0.52850(7) 0.0216(3) Uani d . 1 1 . .
H H35 -0.1285 0.2574 0.5782 0.026 Uiso calc R 1 1 . .
C C36 -0.05187(13) 0.35610(9) 0.49571(7) 0.0207(3) Uani d . 1 1 . .
C C37 -0.00411(13) 0.37567(9) 0.42283(7) 0.0216(3) Uani d . 1 1 . .
H H37 0.0239 0.4345 0.4003 0.026 Uiso calc R 1 1 . .
C C38 0.00250(13) 0.30871(9) 0.38301(7) 0.0204(3) Uani d . 1 1 . .
H H38 0.0349 0.3222 0.3329 0.025 Uiso calc R 1 1 . .
C C39 -0.02636(12) 0.14815(9) 0.37354(7) 0.0172(3) Uani d . 1 1 . .
C C40 0.39519(13) -0.10559(8) 0.26363(7) 0.0162(3) Uani d . 1 1 . .
C C41 0.36817(13) -0.04647(9) 0.31042(7) 0.0211(3) Uani d . 1 1 . .
H H41 0.4398 -0.0171 0.3238 0.025 Uiso calc R 1 1 . .
C C42 0.23871(13) -0.02970(9) 0.33774(7) 0.0205(3) Uani d . 1 1 . .
H H42 0.2218 0.0112 0.3694 0.025 Uiso calc R 1 1 . .
C C43 0.13322(12) -0.07298(8) 0.31869(7) 0.0153(3) Uani d . 1 1 . .
C C44 0.15917(13) -0.13276(9) 0.27239(7) 0.0190(3) Uani d . 1 1 . .
H H44 0.0879 -0.1630 0.2596 0.023 Uiso calc R 1 1 . .
C C45 0.28856(13) -0.14802(9) 0.24508(7) 0.0184(3) Uani d . 1 1 . .
H H45 0.3053 -0.1883 0.2130 0.022 Uiso calc R 1 1 . .
C C46 0.53471(13) -0.12484(9) 0.23395(7) 0.0174(3) Uani d . 1 1 . .
C C47 0.55049(13) 0.27819(9) 0.07653(7) 0.0175(3) Uani d . 1 1 . .
C C48 0.58684(13) 0.30602(9) 0.00173(7) 0.0193(3) Uani d . 1 1 . .
H H48 0.6063 0.3674 -0.0184 0.023 Uiso calc R 1 1 . .
C C49 0.59495(13) 0.24513(9) -0.04354(7) 0.0206(3) Uani d . 1 1 . .
H H49 0.6216 0.2646 -0.0943 0.025 Uiso calc R 1 1 . .
C C50 0.56411(13) 0.15541(9) -0.01481(8) 0.0215(3) Uani d . 1 1 . .
C C51 0.52780(13) 0.12659(9) 0.05976(7) 0.0210(3) Uani d . 1 1 . .
H H51 0.5072 0.0654 0.0797 0.025 Uiso calc R 1 1 . .
C C52 0.52183(13) 0.18764(9) 0.10485(7) 0.0206(3) Uani d . 1 1 . .
H H52 0.4978 0.1676 0.1559 0.025 Uiso calc R 1 1 . .
C C53 0.53837(13) 0.34545(9) 0.12431(7) 0.0178(3) Uani d . 1 1 . .
C C54 0.09443(14) 0.58259(9) 0.24897(8) 0.0267(3) Uani d U 1 1 . .
C C55 0.19936(15) 0.62233(9) 0.27175(8) 0.0284(4) Uani d . 1 1 A .
H H55 0.1807 0.6592 0.3064 0.034 Uiso calc R 1 1 . .
C C56 0.32990(14) 0.60953(9) 0.24526(7) 0.0234(3) Uani d . 1 1 . .
H H56 0.4001 0.6378 0.2613 0.028 Uiso calc R 1 1 A .
C C57 0.35816(13) 0.55513(9) 0.19504(7) 0.0170(3) Uani d . 1 1 A .
C C58 0.25518(14) 0.51427(9) 0.17171(8) 0.0233(3) Uani d . 1 1 . .
H H58 0.2740 0.4769 0.1374 0.028 Uiso calc R 1 1 A .
C C59 0.12465(14) 0.52834(10) 0.19885(8) 0.0285(4) Uani d . 1 1 A .
H H59 0.0543 0.5003 0.1828 0.034 Uiso calc R 1 1 . .
C C60A -0.0599(8) 0.5950(5) 0.2663(4) 0.0217(14) Uani d PU 0.50 1 A 1
O O14A -0.0923(3) 0.6471(2) 0.30819(18) 0.0427(9) Uani d PU 0.50 1 A 1
O O15A -0.1450(5) 0.5543(2) 0.2394(2) 0.0356(9) Uani d PU 0.50 1 A 1
C C60B -0.0352(9) 0.6061(5) 0.2861(4) 0.0172(13) Uani d PU 0.50 1 A 2
O O14B -0.0478(3) 0.6474(2) 0.33714(15) 0.0209(6) Uani d PU 0.50 1 A 2
O O15B -0.1356(5) 0.5792(2) 0.2602(2) 0.0186(7) Uani d PU 0.50 1 A 2
H H1N 0.1157(15) 0.1584(10) 0.6406(7) 0.029(4) Uiso d . 1 1 . .
H H2N 0.1506(16) 0.2523(11) 0.6452(8) 0.045(5) Uiso d . 1 1 . .
H H4N 0.7565(19) 0.3910(11) 0.2577(9) 0.059(6) Uiso d . 1 1 . .
H H6N 0.6530(17) 0.4688(13) 0.2578(9) 0.056(6) Uiso d . 1 1 . .
H H7N 0.3485(15) 0.2636(11) -0.1635(8) 0.039(4) Uiso d . 1 1 . .
H H8N 0.2533(17) 0.3572(11) -0.1874(9) 0.047(5) Uiso d . 1 1 . .
H H9N 0.3868(16) 0.3547(10) -0.1517(8) 0.036(5) Uiso d . 1 1 . .
H H10N -0.1238(15) 0.0174(11) 0.2357(8) 0.037(5) Uiso d . 1 1 . .
H H11N -0.2312(16) 0.0936(10) 0.2402(8) 0.037(4) Uiso d . 1 1 . .
H H12N -0.0795(16) 0.1049(11) 0.2505(9) 0.049(5) Uiso d . 1 1 . .

loop_
_atom_site_aniso_label
_atom_site_aniso_U_11
_atom_site_aniso_U_22
_atom_site_aniso_U_33
_atom_site_aniso_U_12
_atom_site_aniso_U_13
_atom_site_aniso_U_23
O1 0.0260(6) 0.0289(6) 0.0214(5) 0.0029(5) 0.0069(4) -0.0016(4)
O2 0.0183(6) 0.0672(8) 0.0179(5) 0.0000(6) 0.0038(4) -0.0050(5)
O3 0.0267(6) 0.0357(7) 0.0217(5) 0.0018(5) 0.0071(5) -0.0015(5)
O4 0.0146(5) 0.0481(7) 0.0192(5) -0.0032(5) 0.0026(4) -0.0085(5)
O5 0.0305(6) 0.0255(5) 0.0166(5) -0.0025(4) 0.0019(4) -0.0068(4)
O6 0.0246(6) 0.0176(5) 0.0227(5) -0.0022(4) 0.0044(4) -0.0067(4)
O7 0.0421(7) 0.0220(6) 0.0303(6) 0.0041(5) -0.0101(5) -0.0147(5)
O8 0.0195(5) 0.0263(5) 0.0210(5) 0.0029(4) 0.0008(4) -0.0114(4)
O9 0.0139(5) 0.0348(6) 0.0253(5) -0.0015(4) -0.0007(4) -0.0133(5)
O10 0.0151(5) 0.0189(5) 0.0238(5) -0.0016(4) 0.0037(4) -0.0106(4)
O11 0.0321(6) 0.0182(5) 0.0235(5) -0.0010(4) 0.0063(5) -0.0063(4)
O12 0.0314(6) 0.0243(5) 0.0169(5) -0.0010(4) 0.0011(4) -0.0062(4)
O13 0.0398(7) 0.0229(5) 0.0252(6) 0.0051(5) -0.0099(5) -0.0117(5)
O16 0.0170(5) 0.0207(5) 0.0262(6) -0.0012(4) 0.0018(4) -0.0104(4)
N1 0.0165(6) 0.0220(7) 0.0213(7) -0.0037(6) 0.0016(5) -0.0073(5)
N2 0.0356(9) 0.0238(8) 0.0178(7) -0.0017(6) 0.0006(6) -0.0053(6)
N3 0.0181(7) 0.0199(7) 0.0218(7) -0.0001(6) 0.0031(5) -0.0072(5)
N4 0.0250(7) 0.0211(7) 0.0192(7) 0.0014(6) 0.0005(5) -0.0057(6)
C1 0.0226(8) 0.0126(7) 0.0251(8) -0.0032(6) 0.0043(6) -0.0070(6)
C2 0.0234(8) 0.0191(7) 0.0209(8) -0.0016(6) -0.0011(6) -0.0031(6)
C3 0.0144(7) 0.0191(7) 0.0278(8) -0.0001(6) 0.0006(6) -0.0046(6)
C4 0.0185(7) 0.0162(7) 0.0215(7) -0.0017(6) 0.0043(6) -0.0066(6)
C5 0.0218(8) 0.0251(8) 0.0225(8) -0.0009(6) -0.0044(6) -0.0068(6)
C6 0.0152(7) 0.0254(8) 0.0293(8) -0.0003(6) 0.0009(6) -0.0107(7)
C7 0.0270(8) 0.0197(8) 0.0263(8) -0.0034(6) 0.0081(6) -0.0057(6)
C8 0.0181(7) 0.0199(7) 0.0201(7) -0.0034(6) 0.0032(6) -0.0052(6)
C9 0.0183(7) 0.0183(7) 0.0209(7) -0.0035(6) -0.0004(6) -0.0067(6)
C10 0.0147(7) 0.0240(8) 0.0241(8) -0.0009(6) -0.0003(6) -0.0060(6)
C11 0.0172(8) 0.0312(8) 0.0199(8) -0.0039(6) -0.0036(6) -0.0012(6)
C12 0.0177(7) 0.0286(8) 0.0184(7) -0.0078(6) 0.0020(6) -0.0048(6)
C13 0.0165(7) 0.0203(7) 0.0236(8) -0.0014(6) 0.0027(6) -0.0078(6)
C14 0.0211(8) 0.0170(7) 0.0214(7) -0.0007(6) -0.0036(6) -0.0046(6)
C15 0.0266(8) 0.0284(8) 0.0196(8) 0.0030(7) -0.0037(6) -0.0084(6)
C16 0.0243(8) 0.0236(8) 0.0141(7) -0.0032(6) 0.0002(6) -0.0046(6)
C17 0.0210(8) 0.0139(7) 0.0247(8) -0.0032(6) 0.0049(6) -0.0075(6)
C18 0.0153(7) 0.0254(8) 0.0310(8) -0.0015(6) 0.0027(6) -0.0115(7)
C19 0.0215(8) 0.0275(8) 0.0222(8) -0.0011(6) -0.0033(6) -0.0071(6)
C20 0.0229(8) 0.0189(7) 0.0209(7) -0.0039(6) 0.0061(6) -0.0064(6)
C21 0.0148(7) 0.0204(7) 0.0277(8) -0.0007(6) 0.0021(6) -0.0056(6)
C22 0.0241(8) 0.0183(7) 0.0205(7) -0.0002(6) -0.0004(6) -0.0043(6)
C23 0.0262(8) 0.0178(7) 0.0269(8) -0.0034(6) 0.0103(6) -0.0063(6)
C24 0.0195(7) 0.0187(7) 0.0214(7) -0.0028(6) 0.0055(6) -0.0054(6)
C25 0.0173(7) 0.0175(7) 0.0191(7) -0.0045(6) -0.0004(6) -0.0061(6)
C26 0.0183(7) 0.0155(7) 0.0233(8) -0.0009(6) -0.0043(6) -0.0046(6)
C27 0.0143(7) 0.0178(7) 0.0245(8) -0.0015(6) 0.0020(6) -0.0073(6)
C28 0.0174(7) 0.0235(8) 0.0186(7) -0.0071(6) 0.0024(6) -0.0066(6)
C29 0.0164(7) 0.0299(8) 0.0210(8) -0.0021(6) -0.0026(6) -0.0051(6)
C30 0.0137(7) 0.0263(8) 0.0236(8) -0.0006(6) 0.0015(6) -0.0086(6)
C31 0.0198(8) 0.0229(8) 0.0210(8) 0.0003(6) -0.0022(6) -0.0069(6)
C32 0.0223(8) 0.0190(7) 0.0154(7) 0.0001(6) -0.0016(6) -0.0057(6)
C33 0.0123(7) 0.0193(7) 0.0194(7) 0.0006(6) -0.0029(6) -0.0055(6)
C34 0.0178(7) 0.0194(7) 0.0201(7) -0.0025(6) -0.0009(6) -0.0047(6)
C35 0.0208(8) 0.0268(8) 0.0181(7) 0.0000(6) 0.0004(6) -0.0082(6)
C36 0.0174(7) 0.0215(7) 0.0264(8) 0.0039(6) -0.0084(6) -0.0120(6)
C37 0.0223(8) 0.0176(7) 0.0246(8) -0.0017(6) -0.0052(6) -0.0033(6)
C38 0.0214(7) 0.0226(7) 0.0174(7) -0.0019(6) -0.0004(6) -0.0047(6)
C39 0.0121(7) 0.0218(7) 0.0189(7) -0.0005(6) -0.0008(6) -0.0074(6)
C40 0.0152(7) 0.0177(7) 0.0155(7) 0.0007(6) 0.0010(5) -0.0043(6)
C41 0.0157(7) 0.0255(8) 0.0250(8) -0.0034(6) 0.0001(6) -0.0115(6)
C42 0.0197(8) 0.0222(7) 0.0240(8) -0.0028(6) 0.0019(6) -0.0142(6)
C43 0.0131(7) 0.0155(7) 0.0158(7) 0.0008(5) 0.0026(5) -0.0019(5)
C44 0.0172(7) 0.0202(7) 0.0222(7) -0.0043(6) -0.0018(6) -0.0088(6)
C45 0.0202(7) 0.0197(7) 0.0179(7) -0.0018(6) 0.0003(6) -0.0095(6)
C46 0.0178(7) 0.0175(7) 0.0160(7) 0.0010(6) -0.0004(6) -0.0032(6)
C47 0.0135(7) 0.0193(7) 0.0205(7) 0.0008(6) -0.0015(6) -0.0070(6)
C48 0.0176(7) 0.0194(7) 0.0209(7) -0.0016(6) -0.0021(6) -0.0046(6)
C49 0.0204(8) 0.0236(8) 0.0178(7) 0.0011(6) -0.0017(6) -0.0060(6)
C50 0.0175(7) 0.0240(8) 0.0257(8) 0.0060(6) -0.0079(6) -0.0124(6)
C51 0.0199(7) 0.0170(7) 0.0261(8) 0.0003(6) -0.0057(6) -0.0046(6)
C52 0.0198(7) 0.0228(8) 0.0188(7) -0.0008(6) -0.0012(6) -0.0044(6)
C53 0.0126(7) 0.0223(8) 0.0184(7) -0.0009(6) 0.0012(6) -0.0050(6)
C54 0.0223(8) 0.0208(8) 0.0304(9) 0.0054(6) 0.0082(7) 0.0025(6)
C55 0.0382(10) 0.0229(8) 0.0231(8) 0.0075(7) 0.0054(7) -0.0083(6)
C56 0.0275(8) 0.0215(8) 0.0237(8) -0.0003(6) -0.0033(6) -0.0103(6)
C57 0.0155(7) 0.0159(7) 0.0182(7) 0.0019(6) -0.0001(6) -0.0027(6)
C58 0.0214(8) 0.0241(8) 0.0285(8) -0.0022(6) 0.0002(6) -0.0145(6)
C59 0.0187(8) 0.0254(8) 0.0418(9) -0.0027(6) -0.0014(7) -0.0083(7)
C60A 0.013(3) 0.019(3) 0.026(4) 0.003(2) -0.001(3) 0.007(2)
O14A 0.037(2) 0.0406(17) 0.046(2) 0.0126(17) 0.0184(15) -0.0119(16)
O15A 0.0157(14) 0.038(2) 0.047(3) -0.0040(15) -0.0011(17) 0.0025(14)
C60B 0.019(3) 0.020(2) 0.014(3) -0.0067(18) -0.010(2) -0.0041(19)
O14B 0.0137(13) 0.0305(13) 0.0250(15) 0.0016(10) -0.0069(10) -0.0189(12)
O15B 0.0163(15) 0.0273(18) 0.0183(16) -0.0030(15) -0.0052(15) -0.0158(11)

loop_
_atom_type_symbol
_atom_type_description
_atom_type_scat_dispersion_real
_atom_type_scat_dispersion_imag
_atom_type_scat_source
O O 0.0106 0.0060 'International Tables Vol C Tables 4.2.6.8 and 6.1.1.4'
N N 0.0061 0.0033 'International Tables Vol C Tables 4.2.6.8 and 6.1.1.4'
C C 0.0033 0.0016 'International Tables Vol C Tables 4.2.6.8 and 6.1.1.4'
H H 0.0000 0.0000 'International Tables Vol C Tables 4.2.6.8 and 6.1.1.4'

loop_
_geom_angle_atom_site_label_1
_geom_angle_atom_site_label_2
_geom_angle_atom_site_label_3
_geom_angle
C4 O1 H1H 109.5
C12 O2 H2H 109.5
C20 O3 H3H 109.5
C28 O4 H4H 109.5
C36 O7 H7H 112(2)
C36 O7 H7J 113(2)
H7H O7 H7J 122(3)
C43 O10 H10H 109.5
C50 O13 H13H 109.5
C57 O16 H16H 109.5
C8 N1 H3N 109.9(9)
C8 N1 H1N 112.1(8)
H3N N1 H1N 107.2(12)
C8 N1 H2N 113.5(9)
H3N N1 H2N 107.4(13)
H1N N1 H2N 106.4(12)
C16 N2 H5N 109.9(10)
C16 N2 H4N 112.1(10)
H5N N2 H4N 107.1(14)
C16 N2 H6N 110.3(11)
H5N N2 H6N 108.4(15)
H4N N2 H6N 108.9(15)
C24 N3 H7N 111.4(8)
C24 N3 H8N 109.8(9)
H7N N3 H8N 109.2(12)
C24 N3 H9N 112.4(9)
H7N N3 H9N 107.8(13)
H8N N3 H9N 106.0(13)
C32 N4 H10N 109.1(10)
C32 N4 H11N 110.4(9)
H10N N4 H11N 110.1(13)
C32 N4 H12N 111.9(9)
H10N N4 H12N 110.2(14)
H11N N4 H12N 105.0(12)
C2 C1 C6 118.08(12)
C2 C1 C7 121.25(13)
C6 C1 C7 120.64(12)
C1 C2 C3 121.38(13)
C1 C2 H2 119.3
C3 C2 H2 119.3
C4 C3 C2 119.59(12)
C4 C3 H3 120.2
C2 C3 H3 120.2
O1 C4 C3 118.33(12)
O1 C4 C5 121.62(12)
C3 C4 C5 120.05(12)
C6 C5 C4 119.50(13)
C6 C5 H5 120.2
C4 C5 H5 120.2
C5 C6 C1 121.39(13)
C5 C6 H6 119.3
C1 C6 H6 119.3
C1 C7 C8 110.00(11)
C1 C7 H7A 109.7
C8 C7 H7A 109.7
C1 C7 H7B 109.7
C8 C7 H7B 109.7
H7A C7 H7B 108.2
N1 C8 C7 110.92(11)
N1 C8 H8A 109.5
C7 C8 H8A 109.5
N1 C8 H8B 109.5
C7 C8 H8B 109.5
H8A C8 H8B 108.0
C10 C9 C14 117.87(12)
C10 C9 C15 123.26(12)
C14 C9 C15 118.86(12)
C11 C10 C9 121.34(13)
C11 C10 H10 119.3
C9 C10 H10 119.3
C12 C11 C10 119.89(13)
C12 C11 H11 120.1
C10 C11 H11 120.1
O2 C12 C11 118.53(13)
O2 C12 C13 122.05(12)
C11 C12 C13 119.42(12)
C14 C13 C12 120.07(13)
C14 C13 H13 120.0
C12 C13 H13 120.0
C13 C14 C9 121.39(13)
C13 C14 H14 119.3
C9 C14 H14 119.3
C16 C15 C9 114.86(12)
C16 C15 H15A 108.6
C9 C15 H15A 108.6
C16 C15 H15B 108.6
C9 C15 H15B 108.6
H15A C15 H15B 107.5
N2 C16 C15 110.17(12)
N2 C16 H16A 109.6
C15 C16 H16A 109.6
N2 C16 H16B 109.6
C15 C16 H16B 109.6
H16A C16 H16B 108.1
C18 C17 C22 118.09(12)
C18 C17 C23 120.64(12)
C22 C17 C23 121.21(13)
C17 C18 C19 121.54(13)
C17 C18 H18 119.2
C19 C18 H18 119.2
C18 C19 C20 119.37(13)
C18 C19 H19 120.3
C20 C19 H19 120.3
O3 C20 C21 118.19(12)
O3 C20 C19 121.70(13)
C21 C20 C19 120.12(12)
C20 C21 C22 119.59(13)
C20 C21 H21 120.2
C22 C21 H21 120.2
C21 C22 C17 121.27(13)
C21 C22 H22 119.4
C17 C22 H22 119.4
C17 C23 C24 109.84(10)
C17 C23 H23A 109.7
C24 C23 H23A 109.7
C17 C23 H23B 109.7
C24 C23 H23B 109.7
H23A C23 H23B 108.2
N3 C24 C23 111.16(11)
N3 C24 H24A 109.4
C23 C24 H24A 109.4
N3 C24 H24B 109.4
C23 C24 H24B 109.4
H24A C24 H24B 108.0
C26 C25 C30 117.62(12)
C26 C25 C31 118.80(12)
C30 C25 C31 123.56(12)
C27 C26 C25 121.82(13)
C27 C26 H26 119.1
C25 C26 H26 119.1
C26 C27 C28 119.73(12)
C26 C27 H27 120.1
C28 C27 H27 120.1
O4 C28 C29 118.17(12)
O4 C28 C27 122.18(12)
C29 C28 C27 119.64(12)
C28 C29 C30 119.85(13)
C28 C29 H29 120.1
C30 C29 H29 120.1
C29 C30 C25 121.32(13)
C29 C30 H30 119.3
C25 C30 H30 119.3
C25 C31 C32 114.86(11)
C25 C31 H31A 108.6
C32 C31 H31A 108.6
C25 C31 H31B 108.6
C32 C31 H31B 108.6
H31A C31 H31B 107.5
N4 C32 C31 109.62(11)
N4 C32 H32A 109.7
C31 C32 H32A 109.7
N4 C32 H32B 109.7
C31 C32 H32B 109.7
H32A C32 H32B 108.2
C34 C33 C38 118.80(12)
C34 C33 C39 119.75(11)
C38 C33 C39 121.43(11)
C35 C34 C33 120.58(12)
C35 C34 H34 119.7
C33 C34 H34 119.7
C34 C35 C36 119.92(12)
C34 C35 H35 120.0
C36 C35 H35 120.0
O7 C36 C37 120.41(12)
O7 C36 C35 119.39(12)
C37 C36 C35 120.20(12)
C36 C37 C38 119.46(12)
C36 C37 H37 120.3
C38 C37 H37 120.3
C37 C38 C33 121.02(12)
C37 C38 H38 119.5
C33 C38 H38 119.5
O6 C39 O5 123.83(12)
O6 C39 C33 117.63(11)
O5 C39 C33 118.54(12)
C41 C40 C45 118.32(12)
C41 C40 C46 121.76(12)
C45 C40 C46 119.91(11)
C42 C41 C40 121.10(12)
C42 C41 H41 119.5
C40 C41 H41 119.5
C41 C42 C43 119.77(12)
C41 C42 H42 120.1
C43 C42 H42 120.1
O10 C43 C44 117.64(11)
O10 C43 C42 122.71(11)
C44 C43 C42 119.65(12)
C45 C44 C43 119.83(12)
C45 C44 H44 120.1
C43 C44 H44 120.1
C44 C45 C40 121.32(12)
C44 C45 H45 119.3
C40 C45 H45 119.3
O8 C46 O9 123.06(12)
O8 C46 C40 117.82(12)
O9 C46 C40 119.12(11)
C48 C47 C52 118.59(12)
C48 C47 C53 120.05(12)
C52 C47 C53 121.33(11)
C49 C48 C47 120.69(12)
C49 C48 H48 119.7
C47 C48 H48 119.7
C48 C49 C50 120.10(12)
C48 C49 H49 119.9
C50 C49 H49 119.9
O13 C50 C51 117.87(12)
O13 C50 C49 122.26(12)
C51 C50 C49 119.87(12)
C52 C51 C50 119.61(13)
C52 C51 H51 120.2
C50 C51 H51 120.2
C51 C52 C47 121.12(12)
C51 C52 H52 119.4
C47 C52 H52 119.4
O11 C53 O12 123.39(12)
O11 C53 C47 117.83(11)
O12 C53 C47 118.78(12)
C59 C54 C55 118.04(13)
C59 C54 C60B 131.1(2)
C55 C54 C60B 110.9(2)
C59 C54 C60A 112.1(3)
C55 C54 C60A 129.7(3)
C60B C54 C60A 19.7(2)
C56 C55 C54 121.53(13)
C56 C55 H55 119.2
C54 C55 H55 119.2
C55 C56 C57 119.60(13)
C55 C56 H56 120.2
C57 C56 H56 120.2
O16 C57 C58 122.44(11)
O16 C57 C56 117.58(12)
C58 C57 C56 119.98(12)
C59 C58 C57 119.45(12)
C59 C58 H58 120.3
C57 C58 H58 120.3
C58 C59 C54 121.40(13)
C58 C59 H59 119.3
C54 C59 H59 119.3
O14A C60A O15A 123.6(6)
O14A C60A C54 114.3(5)
O15A C60A C54 122.1(5)
O14B C60B O15B 122.5(7)
O14B C60B C54 125.2(5)
O15B C60B C54 112.3(5)

loop_
_geom_bond_atom_site_label_1
_geom_bond_atom_site_label_2
_geom_bond_distance
O1 C4 1.3784(14)
O1 H1H 0.8400
O2 C12 1.3720(15)
O2 H2H 0.8400
O3 C20 1.3764(15)
O3 H3H 0.8400
O4 C28 1.3803(15)
O4 H4H 0.8400
O5 C39 1.2702(15)
O6 C39 1.2584(15)
O7 C36 1.3647(15)
O7 H7H 0.918(18)
O7 H7J 0.851(16)
O8 C46 1.2634(15)
O9 C46 1.2669(15)
O10 C43 1.3633(14)
O10 H10H 0.8400
O11 C53 1.2588(15)
O12 C53 1.2676(15)
O13 C50 1.3616(15)
O13 H13H 0.8400
O16 C57 1.3645(15)
O16 H16H 0.8400
N1 C8 1.4950(16)
N1 H3N 0.943(13)
N1 H1N 0.929(14)
N1 H2N 0.967(16)
N2 C16 1.4940(17)
N2 H5N 0.932(13)
N2 H4N 0.961(18)
N2 H6N 0.877(18)
N3 C24 1.4902(16)
N3 H7N 0.992(15)
N3 H8N 0.996(18)
N3 H9N 0.904(15)
N4 C32 1.4957(16)
N4 H10N 0.865(16)
N4 H11N 0.983(16)
N4 H12N 0.990(17)
C1 C2 1.3864(18)
C1 C6 1.3907(19)
C1 C7 1.5154(17)
C2 C3 1.3876(17)
C2 H2 0.9500
C3 C4 1.3858(18)
C3 H3 0.9500
C4 C5 1.3871(18)
C5 C6 1.3865(18)
C5 H5 0.9500
C6 H6 0.9500
C7 C8 1.5168(17)
C7 H7A 0.9900
C7 H7B 0.9900
C8 H8A 0.9900
C8 H8B 0.9900
C9 C10 1.3890(18)
C9 C14 1.3907(18)
C9 C15 1.5131(17)
C10 C11 1.3879(18)
C10 H10 0.9500
C11 C12 1.3867(19)
C11 H11 0.9500
C12 C13 1.3880(19)
C13 C14 1.3816(17)
C13 H13 0.9500
C14 H14 0.9500
C15 C16 1.5085(18)
C15 H15A 0.9900
C15 H15B 0.9900
C16 H16A 0.9900
C16 H16B 0.9900
C17 C18 1.3846(19)
C17 C22 1.3910(18)
C17 C23 1.5117(17)
C18 C19 1.3868(18)
C18 H18 0.9500
C19 C20 1.3878(18)
C19 H19 0.9500
C20 C21 1.3847(19)
C21 C22 1.3860(17)
C21 H21 0.9500
C22 H22 0.9500
C23 C24 1.5171(17)
C23 H23A 0.9900
C23 H23B 0.9900
C24 H24A 0.9900
C24 H24B 0.9900
C25 C26 1.3900(18)
C25 C30 1.3908(18)
C25 C31 1.5171(17)
C26 C27 1.3813(17)
C26 H26 0.9500
C27 C28 1.3878(18)
C27 H27 0.9500
C28 C29 1.3854(18)
C29 C30 1.3899(18)
C29 H29 0.9500
C30 H30 0.9500
C31 C32 1.5183(17)
C31 H31A 0.9900
C31 H31B 0.9900
C32 H32A 0.9900
C32 H32B 0.9900
C33 C34 1.3904(17)
C33 C38 1.3926(17)
C33 C39 1.5017(17)
C34 C35 1.3850(17)
C34 H34 0.9500
C35 C36 1.3904(18)
C35 H35 0.9500
C36 C37 1.3840(18)
C37 C38 1.3876(18)
C37 H37 0.9500
C38 H38 0.9500
C40 C41 1.3913(17)
C40 C45 1.3918(17)
C40 C46 1.4958(17)
C41 C42 1.3833(17)
C41 H41 0.9500
C42 C43 1.3939(17)
C42 H42 0.9500
C43 C44 1.3909(17)
C44 C45 1.3786(17)
C44 H44 0.9500
C45 H45 0.9500
C47 C48 1.3928(18)
C47 C52 1.3977(17)
C47 C53 1.4976(17)
C48 C49 1.3852(17)
C48 H48 0.9500
C49 C50 1.3932(18)
C49 H49 0.9500
C50 C51 1.3904(19)
C51 C52 1.3854(18)
C51 H51 0.9500
C52 H52 0.9500
C54 C59 1.388(2)
C54 C55 1.388(2)
C54 C60B 1.484(9)
C54 C60A 1.557(8)
C55 C56 1.3778(19)
C55 H55 0.9500
C56 C57 1.3885(17)
C56 H56 0.9500
C57 C58 1.3871(18)
C58 C59 1.3847(18)
C58 H58 0.9500
C59 H59 0.9500
C60A O14A 1.247(8)
C60A O15A 1.282(6)
C60B O14B 1.251(7)
C60B O15B 1.276(6)

loop_
_geom_torsion_atom_site_label_1
_geom_torsion_atom_site_label_2
_geom_torsion_atom_site_label_3
_geom_torsion_atom_site_label_4
_geom_torsion
C6 C1 C2 C3 -0.62(19)
C7 C1 C2 C3 -178.37(12)
C1 C2 C3 C4 0.72(19)
C2 C3 C4 O1 179.59(11)
C2 C3 C4 C5 -0.38(19)
O1 C4 C5 C6 180.00(12)
C3 C4 C5 C6 0.0(2)
C4 C5 C6 C1 0.1(2)
C2 C1 C6 C5 0.2(2)
C7 C1 C6 C5 177.95(12)
C2 C1 C7 C8 105.75(14)
C6 C1 C7 C8 -71.94(16)
C1 C7 C8 N1 -170.04(11)
C14 C9 C10 C11 -0.4(2)
C15 C9 C10 C11 179.37(12)
C9 C10 C11 C12 0.5(2)
C10 C11 C12 O2 179.63(12)
C10 C11 C12 C13 -0.2(2)
O2 C12 C13 C14 179.91(12)
C11 C12 C13 C14 -0.3(2)
C12 C13 C14 C9 0.45(19)
C10 C9 C14 C13 -0.12(19)
C15 C9 C14 C13 -179.85(12)
C10 C9 C15 C16 -16.74(19)
C14 C9 C15 C16 162.98(12)
C9 C15 C16 N2 -170.23(11)
C22 C17 C18 C19 -0.70(19)
C23 C17 C18 C19 -177.91(12)
C17 C18 C19 C20 0.2(2)
C18 C19 C20 O3 -179.98(12)
C18 C19 C20 C21 0.1(2)
O3 C20 C21 C22 -179.70(11)
C19 C20 C21 C22 0.3(2)
C20 C21 C22 C17 -0.81(19)
C18 C17 C22 C21 1.02(19)
C23 C17 C22 C21 178.22(12)
C18 C17 C23 C24 75.16(16)
C22 C17 C23 C24 -101.96(14)
C17 C23 C24 N3 173.52(12)
C30 C25 C26 C27 -0.60(19)
C31 C25 C26 C27 177.91(11)
C25 C26 C27 C28 -0.56(19)
C26 C27 C28 O4 -177.17(11)
C26 C27 C28 C29 1.45(19)
O4 C28 C29 C30 177.52(12)
C27 C28 C29 C30 -1.16(19)
C28 C29 C30 C25 0.0(2)
C26 C25 C30 C29 0.89(19)
C31 C25 C30 C29 -177.54(12)
C26 C25 C31 C32 -167.88(11)
C30 C25 C31 C32 10.53(18)
C25 C31 C32 N4 169.28(11)
C38 C33 C34 C35 0.5(2)
C39 C33 C34 C35 178.72(12)
C33 C34 C35 C36 -1.4(2)
C34 C35 C36 O7 -178.62(12)
C34 C35 C36 C37 1.4(2)
O7 C36 C37 C38 179.43(12)
C35 C36 C37 C38 -0.6(2)
C36 C37 C38 C33 -0.3(2)
C34 C33 C38 C37 0.3(2)
C39 C33 C38 C37 -177.86(12)
C34 C33 C39 O6 -11.22(18)
C38 C33 C39 O6 166.93(12)
C34 C33 C39 O5 169.10(12)
C38 C33 C39 O5 -12.75(19)
C45 C40 C41 C42 -0.3(2)
C46 C40 C41 C42 -179.67(13)
C40 C41 C42 C43 0.4(2)
C41 C42 C43 O10 179.89(12)
C41 C42 C43 C44 0.1(2)
O10 C43 C44 C45 179.47(12)
C42 C43 C44 C45 -0.7(2)
C43 C44 C45 C40 0.9(2)
C41 C40 C45 C44 -0.4(2)
C46 C40 C45 C44 179.03(12)
C41 C40 C46 O8 -169.59(12)
C45 C40 C46 O8 11.03(18)
C41 C40 C46 O9 9.53(19)
C45 C40 C46 O9 -169.85(12)
C52 C47 C48 C49 -0.3(2)
C53 C47 C48 C49 -178.27(12)
C47 C48 C49 C50 1.2(2)
C48 C49 C50 O13 178.87(12)
C48 C49 C50 C51 -1.3(2)
O13 C50 C51 C52 -179.78(12)
C49 C50 C51 C52 0.4(2)
C50 C51 C52 C47 0.6(2)
C48 C47 C52 C51 -0.7(2)
C53 C47 C52 C51 177.31(12)
C48 C47 C53 O11 11.33(18)
C52 C47 C53 O11 -166.61(12)
C48 C47 C53 O12 -168.86(12)
C52 C47 C53 O12 13.19(19)
C59 C54 C55 C56 0.6(2)
C60B C54 C55 C56 179.4(3)
C60A C54 C55 C56 -173.9(3)
C54 C55 C56 C57 -0.5(2)
C55 C56 C57 O16 179.46(12)
C55 C56 C57 C58 0.2(2)
O16 C57 C58 C59 -179.19(13)
C56 C57 C58 C59 0.1(2)
C57 C58 C59 C54 0.0(2)
C55 C54 C59 C58 -0.4(2)
C60B C54 C59 C58 -178.8(4)
C60A C54 C59 C58 175.1(3)
C59 C54 C60A O14A -176.5(4)
C55 C54 C60A O14A -1.7(7)
C60B C54 C60A O14A 17.2(12)
C59 C54 C60A O15A 3.7(7)
C55 C54 C60A O15A 178.5(4)
C60B C54 C60A O15A -163(2)
C59 C54 C60B O14B 171.1(5)
C55 C54 C60B O14B -7.4(8)
C60A C54 C60B O14B -172(2)
C59 C54 C60B O15B -8.8(9)
C55 C54 C60B O15B 172.6(5)
C60A C54 C60B O15B 8.1(11)
